data_4309034
loop_
_publ_author_name
'Xavi Ribas'
'Angelo Sironi'
'Norberto Masciocchi'
'Elsa B. Lopes'
'Manuel Almeida'
'Jaume Veciana'
'Concepci\'o Rovira'

_publ_contact_author_name 'Concepcio  Rovira'
_publ_section_title
;
Structural, Magnetic, and Electrical Characterization of New
Polycrystalline Phases of Nickel- and Platinum-Doped [(DT-TTF)n][Au(mnt)2]
(n= 1, 2)
;
_journal_name_full 'Inorganic Chemistry'
_journal_page_first 2358
_journal_page_last 2366
_journal_paper_doi 10.1021/ic048484d
_journal_volume 44
_journal_year 2005
_chemical_formula_sum 'C38 H8 Au0.75 N4 Ni0.25 S16'
_chemical_name_common '[(DT-TTF)2][Au0.75Ni0.25(mnt)2]'
_space_group_IT_number 2
_symmetry_cell_setting triclinic
_symmetry_space_group_name_Hall '-P 1'
_symmetry_space_group_name_H-M 'P -1'
_cell_angle_alpha 97.170(12)
_cell_angle_beta 85.085(10)
_cell_angle_gamma 86.410(13)
_cell_formula_units_Z 1
_cell_length_a 18.5538(29)
_cell_length_b 3.81873(42)
_cell_length_c 12.5547(16)
_cell_volume 876.9(2)
_cod_data_source_file ic048484dsi20041102_040146_2.cif
_cod_data_source_block compound2
_cod_original_cell_volume 876.90(20)
_cod_database_code 4309034

loop_
_symmetry_equiv_pos_as_xyz
'-x, -y, -z'
'x, y, z'

loop_
_atom_site_label
_atom_site_type_symbol
_atom_site_symmetry_multiplicity
_atom_site_fract_x
_atom_site_fract_y
_atom_site_fract_z
_atom_site_occupancy
_atom_site_B_iso_or_equiv
Au Au 1 0 0 0 0.75 4
Ni Ni 1 0 0 0 0.25 4
S1 S 2 0.05247538 0.02924901 -0.1576767 1 6
S2 S 2 0.09465145 0.1489343 0.07688114 1 6
N1 N 2 0.226271 0.2285986 -0.2949343 1 6
N2 N 2 0.2821338 0.3871235 0.01574093 1 6
C1 C 2 0.1373366 0.1509691 -0.1331091 1 6
C2 C 2 0.1562187 0.2045517 -0.02809846 1 6
C3 C 2 0.1878822 0.1957412 -0.2226345 1 6
C4 C 2 0.2269811 0.3066942 -0.005190042 1 6
H41 H 2 0.4327383 0.397691 0.1482356 1 6
C51 C 2 0.6125203 0.2541249 0.183036 1 6
S11 S 2 0.4375414 0.1668574 0.3727092 1 6
H51 H 2 0.6634417 0.2316784 0.1749529 1 6
C31 C 2 0.5705549 0.1895175 0.2715388 1 6
S21 S 2 0.5960283 0.05281142 0.3910632 1 6
C11 C 2 0.5068969 0.04513064 0.4514674 1 6
C41 C 2 0.4797507 0.349665 0.1676602 1 6
S31 S 2 0.5585314 0.3830093 0.08811935 1 6
C21 C 2 0.4956106 0.2434469 0.2628597 1 6
H42 H 2 0.2716981 -0.2574857 0.4993245 1 6
C52 C 2 0.1900442 -0.5760883 0.2766493 1 6
S12 S 2 0.1103779 -0.01741668 0.5487985 1 6
H52 H 2 0.1796879 -0.6862783 0.2091311 1 6
C32 C 2 0.140317 -0.3942705 0.3525835 1 6
S22 S 2 0.04716939 -0.3119854 0.3494437 1 6
C12 C 2 0.03236786 -0.06767517 0.479094 1 6
C42 C 2 0.2429961 -0.3293184 0.4436555 1 6
S32 S 2 0.2746956 -0.5743374 0.3225776 1 6
C22 C 2 0.1702066 -0.2549767 0.4468532 1 6
